data_4321357
loop_
_publ_author_name
'Maya Shivakumar'
'Kausikisankar Pramanik'
'Indranil Bhattacharyya'
'Animesh Chakravorty'

_publ_section_title
;
 Chemistry of Metal-Bound Anion Radicals. A Family of Mono- and
 Bis(azopyridine) Chelates of Bivalent Ruthenium
;
_journal_name_full 'Inorganic Chemistry'
_journal_page_first 4332
_journal_page_last 4338
_journal_paper_doi 10.1021/ic000356b
_journal_volume 39
_journal_year 2000
_chemical_formula_sum 'C40 H33 Cl2 F6 N8 O P2 Ru'
_chemical_formula_weight 989.65
_chemical_name_systematic
; 
 ? 
;
_space_group_IT_number 14
_symmetry_cell_setting monoclinic
_symmetry_space_group_name_Hall '-P 2ybc'
_symmetry_space_group_name_H-M 'P 1 21/c 1'
_atom_sites_solution_hydrogens geom
_atom_sites_solution_primary 'Patterson heavy atom method'
_atom_sites_solution_secondary difmap
_audit_creation_method SHELXL
_cell_angle_alpha 90.00
_cell_angle_beta 98.00(3)
_cell_angle_gamma 90.00
_cell_formula_units_Z 4
_cell_length_a 14.174(6)
_cell_length_b 16.451(4)
_cell_length_c 18.381(4)
_cell_measurement_reflns_used 30
_cell_measurement_temperature 293(2)
_cell_measurement_theta_max 15
_cell_measurement_theta_min 7
_cell_volume 4244(2)
_computing_structure_refinement 'SHELXL-93 (Sheldrick, 1993)'
_computing_structure_solution 'SHELXS-86 (Sheldrick, 1990)'
_diffrn_ambient_temperature 293(2)
_diffrn_measurement_device 'Siemens R3m/V'
_diffrn_measurement_method \w-scan
_diffrn_radiation_monochromator graphite
_diffrn_radiation_source 'fine-focus sealed tube'
_diffrn_radiation_type MoK\a
_diffrn_radiation_wavelength 0.71073
_diffrn_reflns_av_R_equivalents 0.0537
_diffrn_reflns_av_sigmaI/netI 0.0372
_diffrn_reflns_limit_h_max 16
_diffrn_reflns_limit_h_min 0
_diffrn_reflns_limit_k_max 18
_diffrn_reflns_limit_k_min 0
_diffrn_reflns_limit_l_max 20
_diffrn_reflns_limit_l_min -21
_diffrn_reflns_number 7651
_diffrn_reflns_theta_max 24.07
_diffrn_reflns_theta_min 1.67
_diffrn_standards_interval_count 98
_diffrn_standards_number 2
_exptl_absorpt_coefficient_mu 0.641
_exptl_absorpt_correction_T_max 0.596
_exptl_absorpt_correction_T_min 0.521
_exptl_absorpt_correction_type semi-empirical
_exptl_crystal_colour 'dark red'
_exptl_crystal_density_diffrn 1.551
_exptl_crystal_description parallelopiped
_exptl_crystal_F_000 1996
_exptl_crystal_size_max 0.30
_exptl_crystal_size_mid 0.30
_exptl_crystal_size_min 0.20
_refine_diff_density_max 1.749
_refine_diff_density_min -0.562
_refine_diff_density_rms 0.135
_refine_ls_extinction_method none
_refine_ls_goodness_of_fit_all 1.090
_refine_ls_goodness_of_fit_obs 1.110
_refine_ls_matrix_type full
_refine_ls_number_parameters 541
_refine_ls_number_reflns 6687
_refine_ls_number_restraints 0
_refine_ls_restrained_S_all 1.093
_refine_ls_restrained_S_obs 1.110
_refine_ls_R_factor_all 0.0773
_refine_ls_R_factor_obs 0.0578
_refine_ls_shift/esd_max 0.014
_refine_ls_shift/esd_mean 0.001
_refine_ls_structure_factor_coef Fsqd
_refine_ls_weighting_details 'w=1/[\s^2^(Fo^2^)+(0.0933P)^2^+5.1988P] where P=(Fo^2^+2Fc^2^)/3'
_refine_ls_weighting_scheme calc
_refine_ls_wR_factor_all 0.1648
_refine_ls_wR_factor_obs 0.1461
_reflns_number_observed 5192
_reflns_number_total 6689
_reflns_observed_criterion >2sigma(I)
_cod_data_source_file ic000356b_1.cif
_cod_data_source_block 681ru
_cod_depositor_comments
;
The following automatic conversions were performed:

'_refine_ls_weighting_scheme' value 'calc
w=1/[\s^2^(Fo^2^)+(0.0933P)^2^+5.1988P] where P=(Fo^2^+2Fc^2^)/3' was
changed to 'calc'. New tag '_refine_ls_weighting_details' was
created. The value of the new tag was set to
'w=1/[\s^2^(Fo^2^)+(0.0933P)^2^+5.1988P] where P=(Fo^2^+2Fc^2^)/3'.

Automatic conversion script
Id: cif_fix_values 3143 2015-03-26 13:38:13Z robertas 
;
_cod_database_code 4321357

loop_
_symmetry_equiv_pos_as_xyz
'x, y, z'
'-x, y+1/2, -z+1/2'
'-x, -y, -z'
'x, -y-1/2, z-1/2'

loop_
_atom_site_aniso_label
_atom_site_aniso_U_11
_atom_site_aniso_U_22
_atom_site_aniso_U_33
_atom_site_aniso_U_23
_atom_site_aniso_U_13
_atom_site_aniso_U_12
Ru 0.0424(3) 0.0357(3) 0.0357(2) -0.0025(2) 0.0081(2) -0.0011(2)
P1 0.0432(7) 0.0382(7) 0.0395(7) -0.0015(6) 0.0077(6) -0.0003(6)
P2 0.0500(9) 0.0397(8) 0.0635(10) 0.0010(7) 0.0078(7) 0.0006(7)
N5 0.065(3) 0.029(2) 0.045(3) -0.002(2) 0.009(2) -0.005(2)
N6 0.061(3) 0.035(2) 0.069(3) -0.004(2) 0.027(3) -0.008(2)
N7 0.056(3) 0.035(2) 0.046(2) -0.005(2) 0.019(2) -0.007(2)
N8 0.056(3) 0.043(3) 0.060(3) -0.004(2) 0.026(2) -0.008(2)
N1 0.048(3) 0.044(3) 0.043(2) 0.000(2) 0.003(2) -0.005(2)
N2 0.057(3) 0.050(3) 0.045(3) -0.013(2) 0.006(2) 0.004(2)
N3 0.047(3) 0.046(3) 0.041(2) -0.002(2) 0.008(2) 0.001(2)
N4 0.063(4) 0.144(7) 0.080(4) -0.039(4) -0.016(3) 0.033(4)
O1 0.087(3) 0.084(3) 0.042(2) -0.012(2) -0.010(2) -0.012(3)
F1 0.065(2) 0.067(2) 0.111(3) 0.013(2) 0.024(2) -0.008(2)
F2 0.114(3) 0.062(2) 0.076(3) -0.016(2) 0.012(2) 0.003(2)
F3 0.074(2) 0.062(2) 0.087(3) 0.020(2) 0.013(2) 0.019(2)
F4 0.094(3) 0.070(3) 0.082(3) -0.017(2) 0.011(2) 0.013(2)
F5 0.077(3) 0.064(2) 0.096(3) 0.013(2) -0.003(2) 0.016(2)
F6 0.066(2) 0.085(3) 0.126(4) 0.005(3) 0.029(2) -0.014(2)
C29 0.067(4) 0.047(3) 0.044(3) -0.006(3) 0.013(3) -0.011(3)
C30 0.087(5) 0.040(3) 0.070(4) 0.000(3) 0.024(4) -0.018(3)
C31 0.096(5) 0.043(4) 0.075(5) 0.009(3) 0.015(4) -0.016(4)
C32 0.095(5) 0.037(3) 0.077(5) 0.002(3) 0.020(4) -0.001(3)
C33 0.070(4) 0.050(4) 0.063(4) -0.004(3) 0.018(3) 0.002(3)
C34 0.047(3) 0.039(3) 0.046(3) -0.007(2) 0.011(2) -0.001(2)
C35 0.063(4) 0.046(3) 0.080(4) -0.004(3) 0.040(3) -0.005(3)
C36 0.064(4) 0.057(4) 0.091(5) -0.011(4) 0.045(4) 0.003(3)
C37 0.068(4) 0.039(3) 0.084(5) -0.010(3) 0.033(3) 0.005(3)
C38 0.079(4) 0.033(3) 0.082(5) -0.007(3) 0.034(4) -0.007(3)
C19 0.063(4) 0.046(3) 0.044(3) -0.007(3) 0.005(3) -0.002(3)
C20 0.088(5) 0.065(4) 0.048(4) -0.010(3) -0.001(3) -0.007(4)
C21 0.084(5) 0.083(5) 0.065(4) -0.008(4) -0.021(4) -0.022(4)
C22 0.057(4) 0.078(5) 0.078(5) 0.000(4) -0.009(4) -0.015(4)
C23 0.045(3) 0.060(4) 0.060(4) 0.005(3) -0.002(3) -0.003(3)
C24 0.046(3) 0.049(3) 0.055(4) -0.011(3) 0.006(3) 0.012(3)
C25 0.063(5) 0.120(7) 0.100(6) -0.035(5) 0.012(4) 0.011(5)
C26 0.062(5) 0.165(10) 0.154(10) -0.051(8) 0.021(6) 0.027(6)
C27 0.055(5) 0.154(10) 0.137(9) -0.053(8) -0.016(5) 0.034(6)
C28 0.067(5) 0.163(10) 0.133(8) -0.059(8) -0.039(6) 0.038(6)
C13 0.061(4) 0.046(3) 0.041(3) 0.000(2) 0.016(3) 0.001(3)
C18 0.068(4) 0.081(5) 0.060(4) -0.010(3) 0.020(3) 0.001(4)
C17 0.085(5) 0.125(7) 0.076(5) -0.007(5) 0.048(4) 0.003(5)
C16 0.140(8) 0.106(7) 0.056(5) -0.003(4) 0.054(5) 0.014(6)
C15 0.142(8) 0.082(5) 0.040(4) -0.009(3) 0.020(4) 0.003(5)
C14 0.093(5) 0.068(4) 0.037(3) 0.001(3) 0.012(3) -0.007(4)
C7 0.056(3) 0.040(3) 0.051(3) 0.000(3) -0.001(3) 0.005(3)
C12 0.059(4) 0.066(4) 0.076(5) -0.006(4) 0.000(3) 0.006(3)
C11 0.059(4) 0.103(6) 0.111(7) 0.011(6) 0.000(4) 0.022(4)
C10 0.115(8) 0.088(6) 0.112(7) 0.002(6) -0.043(6) 0.044(6)
C9 0.109(7) 0.075(5) 0.092(6) 0.028(5) -0.016(5) 0.009(5)
C8 0.072(4) 0.066(4) 0.073(5) 0.010(4) 0.000(4) 0.003(4)
C1 0.045(3) 0.043(3) 0.041(3) 0.000(2) 0.016(2) -0.002(2)
C6 0.046(3) 0.056(4) 0.052(3) 0.000(3) 0.011(3) -0.003(3)
C5 0.045(3) 0.085(5) 0.055(4) -0.004(3) 0.011(3) -0.008(3)
C4 0.070(4) 0.079(5) 0.058(4) -0.016(3) 0.023(3) -0.030(4)
C3 0.074(4) 0.053(4) 0.069(4) -0.019(3) 0.029(3) -0.018(3)
C2 0.053(3) 0.051(4) 0.051(3) -0.005(3) 0.020(3) -0.008(3)
C39 0.064(4) 0.042(3) 0.044(3) 0.000(3) 0.013(3) 0.001(3)
C40 0.146(12) 0.414(30) 0.123(11) -0.082(15) 0.036(9) -0.059(16)
Cl1 0.147(3) 0.412(8) 0.153(3) 0.066(4) 0.060(3) 0.040(4)
Cl2 0.228(5) 0.226(5) 0.320(7) -0.150(5) 0.031(5) 0.012(4)

loop_
_atom_site_label
_atom_site_type_symbol
_atom_site_fract_x
_atom_site_fract_y
_atom_site_fract_z
_atom_site_U_iso_or_equiv
_atom_site_thermal_displace_type
_atom_site_occupancy
_atom_site_calc_flag
_atom_site_refinement_flags
_atom_site_disorder_group
Ru Ru -0.72428(3) 1.60087(2) 0.36174(2) 0.0377(2) Uani 1 d . .
P1 P -0.69878(10) 1.72649(8) 0.30050(7) 0.0401(3) Uani 1 d . .
P2 P -0.20450(11) 0.90177(9) 0.56129(9) 0.0511(4) Uani 1 d . .
N5 N -0.7589(3) 1.4903(3) 0.4102(2) 0.0459(11) Uani 1 d . .
N6 N -0.8758(3) 1.5712(3) 0.4534(3) 0.0532(12) Uani 1 d . .
N7 N -0.8322(3) 1.6317(3) 0.4230(2) 0.0445(10) Uani 1 d . .
N8 N -0.8091(3) 1.7710(3) 0.4262(3) 0.0514(12) Uani 1 d . .
N1 N -0.8120(3) 1.5536(3) 0.2687(2) 0.0451(11) Uani 1 d . .
N2 N -0.6651(3) 1.5032(3) 0.2452(2) 0.0507(12) Uani 1 d . .
N3 N -0.6339(3) 1.5436(3) 0.3034(2) 0.0442(10) Uani 1 d . .
N4 N -0.5026(4) 1.5502(5) 0.3911(4) 0.098(2) Uani 1 d . .
O1 O -0.5975(3) 1.6510(3) 0.5006(2) 0.0729(13) Uani 1 d . .
F1 F -0.1097(3) 0.9417(2) 0.5411(2) 0.0801(12) Uani 1 d . .
F2 F -0.2094(3) 0.8437(2) 0.4918(2) 0.0840(12) Uani 1 d . .
F3 F -0.1415(3) 0.8358(2) 0.6097(2) 0.0742(11) Uani 1 d . .
F4 F -0.1993(3) 0.9591(2) 0.6311(2) 0.0822(12) Uani 1 d . .
F5 F -0.2663(3) 0.9675(2) 0.5125(2) 0.0804(11) Uani 1 d . .
F6 F -0.2984(3) 0.8612(3) 0.5817(3) 0.0908(13) Uani 1 d . .
C29 C -0.8367(4) 1.4977(4) 0.4453(3) 0.0521(14) Uani 1 d . .
C30 C -0.8725(5) 1.4284(4) 0.4767(4) 0.065(2) Uani 1 d . .
H30A H -0.9251(5) 1.4329(4) 0.5016(4) 0.078 Uiso 1 calc R .
C31 C -0.8306(5) 1.3544(4) 0.4708(4) 0.071(2) Uani 1 d . .
H31A H -0.8548(5) 1.3086(4) 0.4914(4) 0.085 Uiso 1 calc R .
C32 C -0.7528(5) 1.3478(4) 0.4344(4) 0.069(2) Uani 1 d . .
H32A H -0.7232(5) 1.2980(4) 0.4299(4) 0.083 Uiso 1 calc R .
C33 C -0.7200(5) 1.4179(4) 0.4048(4) 0.060(2) Uani 1 d . .
H33A H -0.6676(5) 1.4138(4) 0.3796(4) 0.072 Uiso 1 calc R .
C34 C -0.8556(4) 1.7083(3) 0.4495(3) 0.0438(12) Uani 1 d . .
C35 C -0.9244(4) 1.7176(4) 0.4966(4) 0.060(2) Uani 1 d . .
H35A H -0.9556(4) 1.6728(4) 0.5129(4) 0.072 Uiso 1 calc R .
C36 C -0.9445(5) 1.7948(4) 0.5180(4) 0.067(2) Uani 1 d . .
H36A H -0.9895(5) 1.8031(4) 0.5496(4) 0.081 Uiso 1 calc R .
C37 C -0.8977(5) 1.8598(4) 0.4926(4) 0.061(2) Uani 1 d . .
H37A H -0.9116(5) 1.9128(4) 0.5052(4) 0.074 Uiso 1 calc R .
C38 C -0.8314(5) 1.8443(4) 0.4489(4) 0.062(2) Uani 1 d . .
H38A H -0.7984(5) 1.8884(4) 0.4333(4) 0.075 Uiso 1 calc R .
C19 C -0.7624(4) 1.5086(3) 0.2253(3) 0.0514(14) Uani 1 d . .
C20 C -0.8050(5) 1.4687(4) 0.1627(3) 0.068(2) Uani 1 d . .
H20A H -0.7688(5) 1.4395(4) 0.1331(3) 0.082 Uiso 1 calc R .
C21 C -0.9028(6) 1.4736(5) 0.1459(4) 0.080(2) Uani 1 d . .
H21A H -0.9339(6) 1.4472(5) 0.1046(4) 0.097 Uiso 1 calc R .
C22 C -0.9543(5) 1.5176(5) 0.1902(4) 0.073(2) Uani 1 d . .
H22A H -1.0204(5) 1.5209(5) 0.1796(4) 0.087 Uiso 1 calc R .
C23 C -0.9066(4) 1.5568(4) 0.2507(3) 0.0559(15) Uani 1 d . .
H23A H -0.9418(4) 1.5869(4) 0.2803(3) 0.067 Uiso 1 calc R .
C24 C -0.5332(4) 1.5371(3) 0.3227(3) 0.0501(14) Uani 1 d . .
C25 C -0.4742(5) 1.5242(6) 0.2713(5) 0.094(3) Uani 1 d . .
H25A H -0.4973(5) 1.5178(6) 0.2217(5) 0.113 Uiso 1 calc R .
C26 C -0.3760(6) 1.5213(7) 0.2978(7) 0.126(4) Uani 1 d . .
H26A H -0.3323(6) 1.5136(7) 0.2651(7) 0.151 Uiso 1 calc R .
C27 C -0.3449(6) 1.5295(7) 0.3698(6) 0.118(4) Uani 1 d . .
H27A H -0.2808(6) 1.5232(7) 0.3884(6) 0.142 Uiso 1 calc R .
C28 C -0.4062(6) 1.5463(7) 0.4115(6) 0.126(4) Uani 1 d . .
H28A H -0.3835(6) 1.5569(7) 0.4606(6) 0.151 Uiso 1 calc R .
C13 C -0.6373(4) 1.7062(3) 0.2201(3) 0.0485(13) Uani 1 d . .
C18 C -0.5427(5) 1.7233(4) 0.2171(4) 0.069(2) Uani 1 d . .
H18A H -0.5071(5) 1.7495(4) 0.2566(4) 0.082 Uiso 1 calc R .
C17 C -0.4999(6) 1.7024(6) 0.1569(4) 0.092(3) Uani 1 d . .
H17A H -0.4362(6) 1.7153(6) 0.1558(4) 0.110 Uiso 1 calc R .
C16 C -0.5505(8) 1.6629(6) 0.0989(4) 0.097(3) Uani 1 d . .
H16A H -0.5206(8) 1.6472(6) 0.0591(4) 0.116 Uiso 1 calc R .
C15 C -0.6451(7) 1.6466(5) 0.0991(4) 0.087(2) Uani 1 d . .
H15A H -0.6798(7) 1.6204(5) 0.0591(4) 0.104 Uiso 1 calc R .
C14 C -0.6899(5) 1.6690(4) 0.1593(3) 0.066(2) Uani 1 d . .
H14A H -0.7547(5) 1.6592(4) 0.1588(3) 0.079 Uiso 1 calc R .
C7 C -0.8010(4) 1.7834(3) 0.2544(3) 0.0499(14) Uani 1 d . .
C12 C -0.8928(5) 1.7683(4) 0.2679(4) 0.068(2) Uani 1 d . .
H12A H -0.9041(5) 1.7289(4) 0.3020(4) 0.081 Uiso 1 calc R .
C11 C -0.9675(5) 1.8118(6) 0.2307(5) 0.092(3) Uani 1 d . .
H11A H -1.0297(5) 1.8008(6) 0.2386(5) 0.111 Uiso 1 calc R .
C10 C -0.9502(8) 1.8715(6) 0.1820(6) 0.110(4) Uani 1 d . .
H10A H -1.0009(8) 1.9021(6) 0.1587(6) 0.133 Uiso 1 calc R .
C9 C -0.8608(8) 1.8867(5) 0.1672(5) 0.095(3) Uani 1 d . .
H9A H -0.8500(8) 1.9266(5) 0.1336(5) 0.114 Uiso 1 calc R .
C8 C -0.7862(5) 1.8419(4) 0.2029(4) 0.071(2) Uani 1 d . .
H8A H -0.7248(5) 1.8511(4) 0.1923(4) 0.085 Uiso 1 calc R .
C1 C -0.6196(4) 1.8010(3) 0.3519(3) 0.0421(12) Uani 1 d . .
C6 C -0.5299(4) 1.7769(4) 0.3843(3) 0.0507(14) Uani 1 d . .
H6A H -0.5135(4) 1.7222(4) 0.3837(3) 0.061 Uiso 1 calc R .
C5 C -0.4640(4) 1.8324(4) 0.4176(3) 0.061(2) Uani 1 d . .
H5A H -0.4032(4) 1.8152(4) 0.4372(3) 0.073 Uiso 1 calc R .
C4 C -0.4886(5) 1.9123(5) 0.4215(4) 0.068(2) Uani 1 d . .
H4A H -0.4448(5) 1.9497(5) 0.4441(4) 0.081 Uiso 1 calc R .
C3 C -0.5783(5) 1.9375(4) 0.3918(4) 0.064(2) Uani 1 d . .
H3A H -0.5955(5) 1.9917(4) 0.3955(4) 0.076 Uiso 1 calc R .
C2 C -0.6431(4) 1.8825(3) 0.3565(3) 0.0503(14) Uani 1 d . .
H2A H -0.7031(4) 1.9005(3) 0.3356(3) 0.060 Uiso 1 calc R .
C39 C -0.6405(4) 1.6333(3) 0.4467(3) 0.0495(13) Uani 1 d . .
C40 C -0.2119(10) 1.6939(14) 0.2645(8) 0.226(10) Uani 1 d . .
H40A H -0.1835(10) 1.7177(14) 0.2244(8) 0.271 Uiso 1 calc R .
H40B H -0.2533(10) 1.6500(14) 0.2443(8) 0.271 Uiso 1 calc R .
Cl1 Cl -0.1189(3) 1.6522(4) 0.3297(2) 0.234(3) Uani 1 d . .
Cl2 Cl -0.2757(4) 1.7618(3) 0.2977(4) 0.259(3) Uani 1 d . .

loop_
_atom_type_symbol
_atom_type_description
_atom_type_scat_dispersion_real
_atom_type_scat_dispersion_imag
_atom_type_scat_source
C C 0.0033 0.0016 'International Tables Vol C Tables 4.2.6.8 and 6.1.1.4'
H H 0.0000 0.0000 'International Tables Vol C Tables 4.2.6.8 and 6.1.1.4'
N N 0.0061 0.0033 'International Tables Vol C Tables 4.2.6.8 and 6.1.1.4'
O O 0.0106 0.0060 'International Tables Vol C Tables 4.2.6.8 and 6.1.1.4'
F F 0.0171 0.0103 'International Tables Vol C Tables 4.2.6.8 and 6.1.1.4'
P P 0.1023 0.0942 'International Tables Vol C Tables 4.2.6.8 and 6.1.1.4'
Cl Cl 0.1484 0.1585 'International Tables Vol C Tables 4.2.6.8 and 6.1.1.4'
Ru Ru -1.2594 0.8363 'International Tables Vol C Tables 4.2.6.8 and 6.1.1.4'

loop_
_geom_angle_atom_site_label_1
_geom_angle_atom_site_label_2
_geom_angle_atom_site_label_3
_geom_angle
_geom_angle_site_symmetry_1
_geom_angle_site_symmetry_3
_geom_angle_publ_flag
C39 Ru N3 101.4(2) . . y
C39 Ru N7 84.8(2) . . y
N3 Ru N7 165.9(2) . . y
C39 Ru N5 92.9(2) . . y
N3 Ru N5 91.3(2) . . y
N7 Ru N5 75.6(2) . . y
C39 Ru N1 174.6(2) . . y
N3 Ru N1 75.1(2) . . y
N7 Ru N1 97.7(2) . . y
N5 Ru N1 83.1(2) . . y
C39 Ru P1 91.5(2) . . y
N3 Ru P1 90.30(13) . . y
N7 Ru P1 102.27(13) . . y
N5 Ru P1 174.94(13) . . y
N1 Ru P1 92.71(12) . . y
C7 P1 C1 106.5(3) . . ?
C7 P1 C13 98.8(3) . . ?
C1 P1 C13 102.2(2) . . ?
C7 P1 Ru 119.7(2) . . ?
C1 P1 Ru 117.1(2) . . ?
C13 P1 Ru 109.7(2) . . ?
F6 P2 F1 179.4(3) . . ?
F6 P2 F4 90.3(3) . . ?
F1 P2 F4 89.8(2) . . ?
F6 P2 F5 90.3(2) . . ?
F1 P2 F5 90.2(2) . . ?
F4 P2 F5 90.6(2) . . ?
F6 P2 F2 89.6(3) . . ?
F1 P2 F2 90.3(3) . . ?
F4 P2 F2 179.5(2) . . ?
F5 P2 F2 89.9(2) . . ?
F6 P2 F3 90.2(2) . . ?
F1 P2 F3 89.2(2) . . ?
F4 P2 F3 89.7(2) . . ?
F5 P2 F3 179.4(2) . . ?
F2 P2 F3 89.8(2) . . ?
C33 N5 C29 119.4(5) . . ?
C33 N5 Ru 128.4(4) . . ?
C29 N5 Ru 112.0(4) . . ?
N7 N6 C29 113.7(5) . . ?
N6 N7 C34 112.2(4) . . ?
N6 N7 Ru 117.5(3) . . ?
C34 N7 Ru 129.1(3) . . ?
C34 N8 C38 117.0(5) . . ?
C23 N1 C19 117.4(5) . . ?
C23 N1 Ru 129.9(4) . . ?
C19 N1 Ru 112.5(4) . . ?
N3 N2 C19 113.8(5) . . ?
N2 N3 C24 112.6(4) . . ?
N2 N3 Ru 121.0(4) . . ?
C24 N3 Ru 126.2(3) . . ?
C24 N4 C28 116.6(7) . . ?
N6 C29 N5 120.5(5) . . ?
N6 C29 C30 120.4(6) . . ?
N5 C29 C30 119.0(6) . . ?
C31 C30 C29 120.4(6) . . ?
C30 C31 C32 119.8(6) . . ?
C31 C32 C33 117.6(6) . . ?
N5 C33 C32 123.7(6) . . ?
N8 C34 C35 122.2(5) . . ?
N8 C34 N7 115.7(4) . . ?
C35 C34 N7 122.1(5) . . ?
C36 C35 C34 118.1(6) . . ?
C35 C36 C37 119.6(5) . . ?
C38 C37 C36 117.8(6) . . ?
N8 C38 C37 125.3(6) . . ?
N1 C19 N2 117.4(5) . . ?
N1 C19 C20 123.1(6) . . ?
N2 C19 C20 119.5(6) . . ?
C21 C20 C19 117.7(7) . . ?
C22 C21 C20 119.9(6) . . ?
C21 C22 C23 118.9(6) . . ?
N1 C23 C22 122.9(6) . . ?
N4 C24 C25 123.1(6) . . ?
N4 C24 N3 114.8(5) . . ?
C25 C24 N3 121.9(6) . . ?
C24 C25 C26 115.9(8) . . ?
C27 C26 C25 120.7(9) . . ?
C28 C27 C26 117.4(8) . . ?
C27 C28 N4 126.0(9) . . ?
C18 C13 C14 118.2(6) . . ?
C18 C13 P1 124.3(5) . . ?
C14 C13 P1 117.5(5) . . ?
C13 C18 C17 121.4(7) . . ?
C16 C17 C18 120.3(8) . . ?
C17 C16 C15 120.0(7) . . ?
C16 C15 C14 120.1(7) . . ?
C13 C14 C15 119.9(7) . . ?
C12 C7 C8 118.9(6) . . ?
C12 C7 P1 122.0(5) . . ?
C8 C7 P1 119.1(5) . . ?
C11 C12 C7 119.7(7) . . ?
C10 C11 C12 120.0(8) . . ?
C9 C10 C11 121.2(7) . . ?
C10 C9 C8 118.9(8) . . ?
C9 C8 C7 121.2(7) . . ?
C6 C1 C2 117.7(5) . . ?
C6 C1 P1 119.3(4) . . ?
C2 C1 P1 122.9(4) . . ?
C1 C6 C5 121.5(6) . . ?
C4 C5 C6 119.8(6) . . ?
C5 C4 C3 119.9(6) . . ?
C4 C3 C2 120.4(6) . . ?
C3 C2 C1 120.8(6) . . ?
O1 C39 Ru 173.7(5) . . ?
Cl2 C40 Cl1 114.4(8) . . ?

loop_
_geom_bond_atom_site_label_1
_geom_bond_atom_site_label_2
_geom_bond_distance
_geom_bond_site_symmetry_2
_geom_bond_publ_flag
Ru C39 1.901(6) . y
Ru N3 2.013(4) . y
Ru N7 2.083(4) . y
Ru N5 2.112(4) . y
Ru N1 2.116(4) . y
Ru P1 2.404(2) . y
P1 C7 1.830(6) . ?
P1 C1 1.832(5) . ?
P1 C13 1.846(5) . ?
P2 F6 1.579(4) . ?
P2 F1 1.584(4) . ?
P2 F4 1.586(4) . ?
P2 F5 1.588(4) . ?
P2 F2 1.588(4) . ?
P2 F3 1.594(4) . ?
N5 C33 1.322(8) . ?
N5 C29 1.358(7) . ?
N6 N7 1.336(6) . y
N6 C29 1.347(8) . ?
N7 C34 1.406(7) . ?
N8 C34 1.327(7) . ?
N8 C38 1.328(7) . ?
N1 C23 1.336(7) . ?
N1 C19 1.354(7) . ?
N2 N3 1.284(6) . y
N2 C19 1.378(7) . ?
N3 C24 1.425(7) . ?
N4 C24 1.288(8) . ?
N4 C28 1.366(10) . ?
O1 C39 1.125(7) . y
C29 C30 1.404(8) . ?
C30 C31 1.365(10) . ?
C31 C32 1.369(10) . ?
C32 C33 1.384(9) . ?
C34 C35 1.399(8) . ?
C35 C36 1.370(8) . ?
C36 C37 1.374(9) . ?
C37 C38 1.342(8) . ?
C19 C20 1.387(8) . ?
C20 C21 1.380(10) . ?
C21 C22 1.372(11) . ?
C22 C23 1.378(9) . ?
C24 C25 1.362(10) . ?
C25 C26 1.409(11) . ?
C26 C27 1.341(13) . ?
C27 C28 1.265(13) . ?
C13 C18 1.377(9) . ?
C13 C14 1.393(8) . ?
C18 C17 1.378(9) . ?
C17 C16 1.363(12) . ?
C16 C15 1.368(12) . ?
C15 C14 1.400(10) . ?
C7 C12 1.379(9) . ?
C7 C8 1.386(9) . ?
C12 C11 1.378(10) . ?
C11 C10 1.373(13) . ?
C10 C9 1.355(14) . ?
C9 C8 1.376(10) . ?
C1 C6 1.384(7) . ?
C1 C2 1.387(8) . ?
C6 C5 1.385(8) . ?
C5 C4 1.365(10) . ?
C4 C3 1.373(10) . ?
C3 C2 1.383(8) . ?
C40 Cl2 1.61(2) . ?
C40 Cl1 1.79(2) . ?
